data_7122224
loop_
_publ_author_name
'Martin, Nicolas P.'
'Volkringer, Christophe'
'Roussel, Pascal'
'M\"arz, Juliane'
'Hennig, Christoph'
'Loiseau, Thierry'
'Ikeda-Ohno, Atsushi'

_publ_section_title
;
 {Np<sub>38</sub>} clusters: the missing link in the largest poly-oxo
 cluster series of tetravalent actinides.
;
_journal_issue 72
_journal_name_full 'Chemical communications (Cambridge, England)'
_journal_page_first 10060
_journal_page_last 10063
_journal_paper_doi 10.1039/c8cc03744b
_journal_volume 54
_journal_year 2018
_chemical_formula_sum 'C200 H184 Cl18 Np38 O112'
_chemical_formula_weight 14025.5
_space_group_IT_number 87
_space_group_name_Hall '-I 4'
_space_group_name_H-M_alt 'I 4/m'
_symmetry_cell_setting tetragonal
_symmetry_Int_Tables_number 87
_symmetry_space_group_name_Hall '-I 4'
_symmetry_space_group_name_H-M 'I 4/m'
_audit_update_record
;
2018-07-10 deposited with the CCDC.
2018-07-13 downloaded from the CCDC.
;
_cell_angle_alpha 90
_cell_angle_beta 90
_cell_angle_gamma 90
_cell_formula_units_Z 2
_cell_length_a 21.9347(10)
_cell_length_b 21.9347(10)
_cell_length_c 29.8559(14)
_cell_measurement_reflns_used 512
_cell_measurement_temperature 100
_cell_measurement_theta_max 26.37
_cell_measurement_theta_min 2.91
_cell_volume 14364.6(11)
_diffrn_ambient_temperature 100
_diffrn_detector 'CCD area detector'
_diffrn_measured_fraction_theta_full 1
_diffrn_measured_fraction_theta_max 1
_diffrn_measurement_device 'three-circle diffractometer'
_diffrn_measurement_device_type 'Bruker APEX-II CCD'
_diffrn_measurement_method '\f and \w scans'
_diffrn_measurement_specimen_support 'Mitegen loop'
_diffrn_radiation_probe x-ray
_diffrn_radiation_source 'X-ray tube'
_diffrn_radiation_type 'Mo K\a'
_diffrn_radiation_wavelength 0.71073
_diffrn_reflns_av_R_equivalents 0.0617
_diffrn_reflns_av_unetI/netI 0.0209
_diffrn_reflns_limit_h_max 27
_diffrn_reflns_limit_h_min -27
_diffrn_reflns_limit_k_max 27
_diffrn_reflns_limit_k_min -27
_diffrn_reflns_limit_l_max 37
_diffrn_reflns_limit_l_min -37
_diffrn_reflns_number 165896
_diffrn_reflns_theta_full 26.43
_diffrn_reflns_theta_max 26.43
_diffrn_reflns_theta_min 2.19
_diffrn_source 'microfocus sealed X-ray tube'
_exptl_absorpt_coefficient_mu 13.852
_exptl_absorpt_correction_T_max 0.7454
_exptl_absorpt_correction_T_min 0.6982
_exptl_absorpt_correction_type multi-scan
_exptl_absorpt_process_details 'Sadabs 2014/5'
_exptl_crystal_colour brown
_exptl_crystal_density_diffrn 3.2427
_exptl_crystal_description octahedral
_exptl_crystal_F_000 12240
_exptl_crystal_size_max 0.060
_exptl_crystal_size_mid 0.041
_exptl_crystal_size_min 0.040
_refine_diff_density_max 9.88
_refine_diff_density_min -3.38
_refine_ls_extinction_method none
_refine_ls_goodness_of_fit_gt 4.43
_refine_ls_goodness_of_fit_ref 3.63
_refine_ls_hydrogen_treatment constr
_refine_ls_number_constraints 52
_refine_ls_number_parameters 193
_refine_ls_number_reflns 7528
_refine_ls_number_restraints 12
_refine_ls_R_factor_all 0.0985
_refine_ls_R_factor_gt 0.0697
_refine_ls_shift/su_max 0.0221
_refine_ls_shift/su_mean 0.0026
_refine_ls_structure_factor_coef F
_refine_ls_weighting_details w=1/(\s^2^(F)+0.0001F^2^)
_refine_ls_weighting_scheme sigma
_refine_ls_wR_factor_gt 0.0843
_refine_ls_wR_factor_ref 0.0876
_reflns_number_gt 4746
_reflns_number_total 7528
_reflns_threshold_expression I>3\s(I)
_cod_data_source_file c8cc03744b2.cif
_cod_data_source_block I_CCDC1
_cod_depositor_comments
;
The following automatic conversions were performed:

'_diffrn_radiation_probe' value 'X-ray' changed to 'x-ray' according
to
/home/data/users/saulius/crontab/automatic-downloads/rss-feeds/RSC/lib/dictionaries/cif_core.dic
dictionary named 'cif_core.dic' version 2.4.2 from 2011-04-26.

Automatic conversion script
Id: cif_fix_values 4973 2017-02-22 13:04:09Z antanas 

 Adding full bibliography for 7122223--7122224.cif.
;
_cod_database_code 7122224

loop_
_space_group_symop_id
_space_group_symop_operation_xyz
1 x,y,z
2 -x,-y,z
3 -y,x,z
4 y,-x,z
5 -x,-y,-z
6 x,y,-z
7 y,-x,-z
8 -y,x,-z
9 x+1/2,y+1/2,z+1/2
10 -x+1/2,-y+1/2,z+1/2
11 -y+1/2,x+1/2,z+1/2
12 y+1/2,-x+1/2,z+1/2
13 -x+1/2,-y+1/2,-z+1/2
14 x+1/2,y+1/2,-z+1/2
15 y+1/2,-x+1/2,-z+1/2
16 -y+1/2,x+1/2,-z+1/2

loop_
_atom_site_label
_atom_site_type_symbol
_atom_site_fract_x
_atom_site_fract_y
_atom_site_fract_z
_atom_site_adp_type
_atom_site_U_iso_or_equiv
_atom_site_site_symmetry_multiplicity
_atom_site_occupancy
_atom_site_calc_flag
Np1 Np 0.62372(3) 0.49347(3) 0.5 Uani 0.0097(2) 8 1 d
Np2 Np 0.5 0.5 0.59121(3) Uani 0.0094(3) 4 1 d
Np3 Np 0.61716(3) 0.36832(3) 0.59190(2) Uani 0.01662(19) 16 1 d
Np4 Np 0.48541(3) 0.25740(3) 0.59299(2) Uani 0.0230(2) 16 1 d
Np5 Np 0.61464(4) 0.25150(4) 0.5 Uani 0.0232(3) 8 1 d
Np6 Np 0.73479(4) 0.36098(4) 0.5 Uani 0.0221(3) 8 1 d
Np7 Np 0.49086(3) 0.37445(3) 0.67940(2) Uani 0.0231(2) 16 1 d
Cl1 Cl 0.5 0.5 0.7197(3) Uani 0.032(2) 4 1 d
Cl2 Cl 0.4841(2) 0.1991(2) 0.5 Uani 0.0273(18) 8 1 d
Cl3 Cl 0.80568(17) 0.37406(18) 0.57811(15) Uani 0.0341(14) 16 1 d
Cl4 Cl 0.5936(16) 0.1632(15) 0.5611(11) Uiso 0.280(16) 16 0.5 d
O1f O 0.5658(3) 0.5585(3) 0.5457(3) Uiso 0.010(2) 16 1 d
O2f O 0.6833(4) 0.4288(4) 0.4547(3) Uiso 0.019(2) 16 1 d
O3f O 0.4348(4) 0.4436(4) 0.6362(3) Uani 0.020(3) 16 1 d
O4f O 0.4303(5) 0.3229(4) 0.6339(3) Uani 0.028(4) 16 1 d
O5f O 0.6730(4) 0.3089(4) 0.4562(3) Uani 0.026(3) 16 1 d
O6f O 0.5516(4) 0.3095(4) 0.5460(3) Uani 0.021(3) 16 1 d
O7f O 0.5482(5) 0.3125(5) 0.6351(3) Uani 0.034(4) 16 1 d
O1a O 0.4806(4) 0.2767(4) 0.7136(3) Uiso 0.0385(19) 16 1 d
O2a O 0.4715(7) 0.2068(6) 0.6618(5) Uiso 0.0415(19) 16 1 d
C1a C 0.4672(8) 0.2250(7) 0.7015(5) Uiso 0.037(3) 16 1 d
C2a C 0.4428(8) 0.1790(7) 0.7350(6) Uiso 0.043(3) 16 1 d
C3a C 0.4219(10) 0.1256(9) 0.7200(8) Uiso 0.091(5) 16 1 d
C4a C 0.3997(12) 0.0817(11) 0.7547(9) Uiso 0.126(7) 16 1 d
C5a C 0.3976(11) 0.0987(11) 0.7980(9) Uiso 0.117(7) 16 1 d
C6a C 0.4175(10) 0.1532(10) 0.8117(8) Uiso 0.094(5) 16 1 d
C7a C 0.4411(8) 0.1964(8) 0.7787(6) Uiso 0.063(4) 16 1 d
H1c3a H 0.421096 0.115819 0.68867 Uiso 0.1093 16 1 d
H1c4a H 0.386888 0.041535 0.746098 Uiso 0.1518 16 1 d
H1c5a H 0.381387 0.070756 0.819716 Uiso 0.1403 16 1 d
H1c6a H 0.416379 0.163804 0.842871 Uiso 0.1132 16 1 d
H1c7a H 0.454923 0.236046 0.787688 Uiso 0.076 16 1 d
O1b O 0.7114(16) 0.202(4) 0.4962(11) Uiso 0.0385(19) 16 0.5 d
O2b O 0.787(4) 0.2661(16) 0.4959(13) Uiso 0.0415(19) 16 0.5 d
C1b C 0.766(2) 0.213(2) 0.4994(10) Uiso 0.037(3) 16 0.5 d
C2b C 0.8120(9) 0.1628(9) 0.5071(8) Uiso 0.043(3) 16 0.5 d
C3b C 0.8714(14) 0.176(2) 0.5051(11) Uiso 0.091(5) 16 0.5 d
C4b C 0.9144(17) 0.125(4) 0.5140(13) Uiso 0.126(7) 16 0.5 d
C5b C 0.893(4) 0.068(4) 0.5203(15) Uiso 0.117(7) 16 0.5 d
C6b C 0.833(4) 0.0560(16) 0.5209(14) Uiso 0.094(5) 16 0.5 d
C7b C 0.790(3) 0.1056(13) 0.5136(10) Uiso 0.063(4) 16 0.5 d
H1c3b H 0.885696 0.216328 0.498415 Uiso 0.1093 16 0.5 d
H1c4b H 0.957525 0.131963 0.51519 Uiso 0.1518 16 0.5 d
H1c5b H 0.920923 0.034878 0.524475 Uiso 0.1403 16 0.5 d
H1c6b H 0.818531 0.015217 0.526104 Uiso 0.1132 16 0.5 d
H1c7b H 0.746546 0.09806 0.513351 Uiso 0.076 16 0.5 d
O1c O 0.5856(8) 0.3853(8) 0.7200(4) Uiso 0.0385(19) 16 1 d
O2c O 0.6219(10) 0.4601(8) 0.7604(6) Uiso 0.0415(19) 16 1 d
C1c C 0.6037(9) 0.4063(9) 0.7557(5) Uiso 0.037(3) 16 1 d
C2c C 0.6061(9) 0.3666(8) 0.7972(5) Uiso 0.043(3) 16 1 d
C3c C 0.6326(11) 0.3884(11) 0.8342(7) Uiso 0.091(5) 16 1 d
C4c C 0.6323(13) 0.3475(14) 0.8743(9) Uiso 0.126(7) 16 1 d
C5c C 0.6100(14) 0.2905(13) 0.8709(9) Uiso 0.117(7) 16 1 d
C6c C 0.5852(12) 0.2696(11) 0.8330(8) Uiso 0.094(5) 16 1 d
C7c C 0.5833(10) 0.3090(9) 0.7936(7) Uiso 0.063(4) 16 1 d
H1c3c H 0.650777 0.428155 0.834999 Uiso 0.1093 16 1 d
H1c4c H 0.64801 0.361925 0.902351 Uiso 0.1518 16 1 d
H1c5c H 0.611985 0.264128 0.896527 Uiso 0.1403 16 1 d
H1c6c H 0.568873 0.229035 0.831701 Uiso 0.1132 16 1 d
H1c7c H 0.566389 0.294752 0.765901 Uiso 0.076 16 1 d
O1d O 0.594(4) 0.1939(17) 0.5776(10) Uiso 0.0385(19) 16 0.5 d
O2d O 0.5098(19) 0.144(4) 0.5898(10) Uiso 0.0415(19) 16 0.5 d
C1d C 0.566(2) 0.1461(19) 0.5809(9) Uiso 0.037(3) 16 0.5 d
C2d C 0.5973(10) 0.0853(9) 0.5748(7) Uiso 0.043(3) 16 0.5 d
C3d C 0.567(2) 0.0341(14) 0.5837(10) Uiso 0.091(5) 16 0.5 d
C4d C 0.600(4) -0.0245(19) 0.5762(13) Uiso 0.126(7) 16 0.5 d
C5d C 0.659(3) -0.024(3) 0.5642(13) Uiso 0.117(7) 16 0.5 d
C6d C 0.6889(19) 0.029(4) 0.5567(11) Uiso 0.094(5) 16 0.5 d
C7d C 0.6571(15) 0.086(2) 0.5626(9) Uiso 0.063(4) 16 0.5 d
H1c3d H 0.52527 0.034873 0.594372 Uiso 0.1093 16 0.5 d
H1c4d H 0.579123 -0.062666 0.579971 Uiso 0.1518 16 0.5 d
H1c5d H 0.680392 -0.061536 0.56098 Uiso 0.1403 16 0.5 d
H1c6d H 0.730873 0.027878 0.547585 Uiso 0.1132 16 0.5 d
H1c7d H 0.677813 0.124487 0.557908 Uiso 0.076 16 0.5 d
O1t O 0.6782(6) 0.2989(8) 0.6429(5) Uiso 0.1 16 1 d
C1t C 0.7212(12) 0.3209(12) 0.6776(10) Uiso 0.1 16 1 d
C2t C 0.7702(13) 0.2705(14) 0.6830(10) Uiso 0.1 16 1 d
C3t C 0.7378(13) 0.2192(13) 0.6718(11) Uiso 0.1 16 1 d
C4t C 0.6923(12) 0.2458(12) 0.6316(9) Uiso 0.1 16 1 d
H1c1t H 0.740228 0.357872 0.667535 Uiso 0.12 16 1 d
H2c1t H 0.699858 0.326192 0.705379 Uiso 0.12 16 1 d
H1c2t H 0.78242 0.268135 0.713876 Uiso 0.12 16 1 d
H2c2t H 0.802186 0.276856 0.661575 Uiso 0.12 16 1 d
H1c3t H 0.764961 0.189292 0.659416 Uiso 0.12 16 1 d
H2c3t H 0.713655 0.206466 0.696942 Uiso 0.12 16 1 d
H1c4t H 0.656178 0.221133 0.630055 Uiso 0.12 16 1 d
H2c4t H 0.714094 0.246787 0.603781 Uiso 0.12 16 1 d

loop_
_atom_site_aniso_label
_atom_site_aniso_type_symbol
_atom_site_aniso_U_11
_atom_site_aniso_U_22
_atom_site_aniso_U_33
_atom_site_aniso_U_12
_atom_site_aniso_U_13
_atom_site_aniso_U_23
Np1 Np 0.0049(4) 0.0083(4) 0.0159(4) 0.0006(3) 0 0
Np2 Np 0.0077(3) 0.0077(3) 0.0130(6) 0 0 0
Np3 Np 0.0148(3) 0.0130(3) 0.0220(4) 0.0028(2) -0.0020(2) 0.0023(2)
Np4 Np 0.0237(4) 0.0148(3) 0.0304(4) -0.0013(3) 0.0005(3) 0.0053(3)
Np5 Np 0.0220(5) 0.0122(4) 0.0355(6) 0.0045(4) 0 0
Np6 Np 0.0149(5) 0.0178(5) 0.0335(6) 0.0050(3) 0 0
Np7 Np 0.0224(4) 0.0210(3) 0.0258(4) -0.0007(2) 0.0010(3) 0.0056(3)
Cl1 Cl 0.035(3) 0.035(3) 0.028(5) 0 0 0
Cl2 Cl 0.026(3) 0.019(3) 0.037(3) -0.003(2) 0 0
Cl3 Cl 0.024(2) 0.031(2) 0.047(3) 0.0057(18) -0.0070(19) 0.002(2)
O3f O 0.022(6) 0.028(6) 0.011(5) 0.004(5) 0.001(4) -0.001(4)
O4f O 0.040(7) 0.012(5) 0.032(7) -0.001(5) -0.012(5) 0.001(5)
O5f O 0.016(5) 0.017(5) 0.045(7) 0.006(4) 0.005(5) 0.001(5)
O6f O 0.021(5) 0.009(5) 0.033(7) -0.004(4) -0.002(5) 0.000(4)
O7f O 0.044(7) 0.029(6) 0.030(7) -0.003(5) 0.010(5) 0.003(5)

loop_
_atom_type_symbol
_atom_type_scat_dispersion_real
_atom_type_scat_dispersion_imag
_atom_type_scat_source
C 0.0033 0.0016 'International Tables Vol C tables 4.2.6.8 and 6.1.1.1'
H 0.0000 0.0000 'International Tables Vol C tables 4.2.6.8 and 6.1.1.1'
Cl 0.1484 0.1585 'International Tables Vol C tables 4.2.6.8 and 6.1.1.1'
Np -11.4937 4.1493 'International Tables Vol C tables 4.2.6.8 and 6.1.1.1'
O 0.0106 0.0060 'International Tables Vol C tables 4.2.6.8 and 6.1.1.1'

loop_
_geom_angle_atom_site_label_1
_geom_angle_atom_site_label_2
_geom_angle_atom_site_label_3
_geom_angle_site_symmetry_1
_geom_angle_site_symmetry_3
_geom_angle
O1d Cl4 C1d . . 87(6)
O1a C1a O2a . . 123.7(15)
O1a C1a C2a . . 120.3(13)
O2a C1a C2a . . 115.9(14)
C1a C2a C3a . . 118.9(17)
C1a C2a C7a . . 117.1(14)
C3a C2a C7a . . 124.0(18)
C2a C3a C4a . . 116(2)
C2a C3a H1c3a . . 122.03
C4a C3a H1c3a . . 121.83
C3a C4a C5a . . 120(2)
C3a C4a H1c4a . . 120.02
C5a C4a H1c4a . . 119.95
C4a C5a C6a . . 122(2)
C4a C5a H1c5a . . 118.57
C6a C5a H1c5a . . 119.28
C5a C6a C7a . . 119(2)
C5a C6a H1c6a . . 120.41
C7a C6a H1c6a . . 120.35
C2a C7a C6a . . 118.3(17)
C2a C7a H1c7a . . 120.94
C6a C7a H1c7a . . 120.78
O1b O1b C1b 6_556 . 86(16)
O1b O1b C1b 6_556 6_556 83(16)
C1b O1b C1b . 6_556 3(2)
O2b O2b C1b 6_556 . 86(18)
O2b O2b C1b 6_556 6_556 83(18)
C1b O2b C1b . 6_556 2.7(19)
O1b C1b O1b . 6_556 11(2)
O1b C1b O2b . . 122(7)
O1b C1b O2b . 6_556 123(7)
O1b C1b C1b . 6_556 90(60)
O1b C1b C2b . . 121(5)
O1b C1b C2b . 6_556 120(5)
O1b C1b O2b 6_556 . 123(7)
O1b C1b O2b 6_556 6_556 121(6)
O1b C1b C1b 6_556 6_556 80(60)
O1b C1b C2b 6_556 . 119(5)
O1b C1b C2b 6_556 6_556 122(5)
O2b C1b O2b . 6_556 11(2)
O2b C1b C1b . 6_556 90(60)
O2b C1b C2b . . 116(5)
O2b C1b C2b . 6_556 115(5)
O2b C1b C1b 6_556 6_556 80(60)
O2b C1b C2b 6_556 . 114(5)
O2b C1b C2b 6_556 6_556 116(5)
C1b C1b C2b 6_556 . 80(60)
C1b C1b C2b 6_556 6_556 100(60)
C2b C1b C2b . 6_556 16.2(14)
C1b C2b C1b . 6_556 2.2(16)
C1b C2b C2b . 6_556 81(4)
C1b C2b C3b . . 119(3)
C1b C2b C3b . 6_556 116(3)
C1b C2b C7b . . 117(3)
C1b C2b C7b . 6_556 109(3)
C1b C2b C2b 6_556 6_556 83(4)
C1b C2b C3b 6_556 . 119(3)
C1b C2b C3b 6_556 6_556 116(3)
C1b C2b C7b 6_556 . 117(3)
C1b C2b C7b 6_556 6_556 110(3)
C2b C2b C3b 6_556 . 87(4)
C2b C2b C3b 6_556 6_556 75(4)
C2b C2b C7b 6_556 . 99(4)
C2b C2b C7b 6_556 6_556 65(4)
C3b C2b C3b . 6_556 12.5(18)
C3b C2b C7b . . 124(4)
C3b C2b C7b . 6_556 119(3)
C3b C2b C7b 6_556 . 125(3)
C3b C2b C7b 6_556 6_556 112(3)
C7b C2b C7b . 6_556 34.0(18)
C2b C3b C2b . 6_556 17.9(15)
C2b C3b C3b . 6_556 93(7)
C2b C3b C4b . . 116(4)
C2b C3b C4b . 6_556 117(4)
C2b C3b H1c3b . . 122.48
C2b C3b H1c3b . 6_556 122.72
C2b C3b C3b 6_556 6_556 75(6)
C2b C3b C4b 6_556 . 119(4)
C2b C3b C4b 6_556 6_556 109(3)
C2b C3b H1c3b 6_556 . 117.1
C2b C3b H1c3b 6_556 6_556 119.27
C3b C3b C4b 6_556 . 100(10)
C3b C3b C4b 6_556 6_556 69(10)
C3b C3b H1c3b 6_556 . 78.21
C3b C3b H1c3b 6_556 6_556 83.82
C4b C3b C4b . 6_556 32(2)
C4b C3b H1c3b . . 121.07
C4b C3b H1c3b . 6_556 120.4
C4b C3b H1c3b 6_556 . 112.35
C4b C3b H1c3b 6_556 6_556 114.98
H1c3b C3b H1c3b . 6_556 5.61
C3b C4b C3b . 6_556 10.8(17)
C3b C4b C4b . 6_556 80(7)
C3b C4b C5b . . 120(5)
C3b C4b H1c4b . . 120.9
C3b C4b C4b 6_556 6_556 69(7)
C3b C4b C5b 6_556 . 120(5)
C3b C4b H1c4b 6_556 . 119.59
C4b C4b C5b 6_556 . 98(9)
C4b C4b H1c4b 6_556 . 92.11
C5b C4b H1c4b . . 118.69
C4b C5b C5b . 6_556 82(6)
C4b C5b C6b . . 121(7)
C4b C5b H1c5b . . 120.26
C5b C5b C6b 6_556 . 91(6)
C5b C5b H1c5b 6_556 . 98
C6b C5b H1c5b . . 118.31
C5b C6b C6b . 6_556 89(6)
C5b C6b C7b . . 119(5)
C5b C6b H1c6b . . 120.64
C6b C6b C7b 6_556 . 82(4)
C6b C6b H1c6b 6_556 . 99.12
C7b C6b H1c6b . . 120.52
C2b C7b C2b . 6_556 16.5(14)
C2b C7b C6b . . 119(5)
C2b C7b C7b . 6_556 81(3)
C2b C7b H1c7b . . 120.91
C2b C7b C6b 6_556 . 119(5)
C2b C7b C7b 6_556 6_556 65(3)
C2b C7b H1c7b 6_556 . 117.67
C6b C7b C7b . 6_556 98(5)
C6b C7b H1c7b . . 120.18
C7b C7b H1c7b 6_556 . 88.85
C3b H1c3b C3b . 6_556 17.98
C3b H1c3b H1c3b . 6_556 78.21
C3b H1c3b H1c3b 6_556 6_556 96.18
C4b H1c4b H1c4b . 6_556 87.89
C7b H1c7b H1c7b . 6_556 91.15
O1c C1c O2c . . 123.6(18)
O1c C1c C2c . . 120.4(18)
O2c C1c C2c . . 116.0(15)
C1c C2c C3c . . 119.3(17)
C1c C2c C7c . . 117.0(16)
C3c C2c C7c . . 123.6(18)
C2c C3c C4c . . 116.9(19)
C2c C3c H1c3c . . 121.32
C4c C3c H1c3c . . 121.76
C3c C4c C5c . . 120(2)
C3c C4c H1c4c . . 120.74
C5c C4c H1c4c . . 119.62
C4c C5c C6c . . 122(2)
C4c C5c H1c5c . . 119.42
C6c C5c H1c5c . . 118.52
C5c C6c C7c . . 120(2)
C5c C6c H1c6c . . 120.24
C7c C6c H1c6c . . 120.21
C2c C7c C6c . . 118.0(18)
C2c C7c H1c7c . . 120.79
C6c C7c H1c7c . . 121.23
Cl4 O1d C1d . . 50(4)
Cl4 C1d O1d . . 44(3)
Cl4 C1d O2d . . 143(5)
Cl4 C1d C2d . . 89(4)
O1d C1d O2d . . 122(6)
O1d C1d C2d . . 122(5)
O2d C1d C2d . . 116(5)
C1d C2d C3d . . 120(3)
C1d C2d C7d . . 117(3)
C3d C2d C7d . . 123(3)
C2d C3d C4d . . 117(4)
C2d C3d H1c3d . . 121.14
C4d C3d H1c3d . . 122.06
C3d C4d C5d . . 121(5)
C3d C4d H1c4d . . 119.96
C5d C4d H1c4d . . 119.15
C4d C5d C6d . . 121(6)
C4d C5d H1c5d . . 120.02
C6d C5d H1c5d . . 119.28
C5d C6d C7d . . 119(4)
C5d C6d H1c6d . . 119.24
C7d C6d H1c6d . . 121.39
C2d C7d C6d . . 119(4)
C2d C7d H1c7d . . 120.13
C6d C7d H1c7d . . 120.55
C1t O1t C4t . . 109.9(17)
O1t C1t C2t . . 106.0(19)
O1t C1t H1c1t . . 108.72
O1t C1t H2c1t . . 109.77
C2t C1t H1c1t . . 108.84
C2t C1t H2c1t . . 110.07
H1c1t C1t H2c1t . . 113.15
C1t C2t C3t . . 102.1(19)
C1t C2t H1c2t . . 109.63
C1t C2t H2c2t . . 110.63
C3t C2t H1c2t . . 108.54
C3t C2t H2c2t . . 109.02
H1c2t C2t H2c2t . . 115.96
C2t C3t H1c3t . . 110.01
C2t C3t H2c3t . . 109.66
H1c3t C3t H2c3t . . 117.06
O1t C4t H1c4t . . 110.13
O1t C4t H2c4t . . 109.85
H1c4t C4t H2c4t . . 112.46

loop_
_geom_bond_atom_site_label_1
_geom_bond_atom_site_label_2
_geom_bond_site_symmetry_2
_geom_bond_distance
Cl4 O1d . 0.85(5)
Cl4 C1d . 0.93(5)
O1a C1a . 1.226(18)
O2a C1a . 1.25(2)
C1a C2a . 1.52(2)
C2a C3a . 1.33(3)
C2a C7a . 1.36(3)
C3a C4a . 1.49(3)
C3a H1c3a . 0.9599
C4a C5a . 1.35(4)
C4a H1c4a . 0.9677
C5a C6a . 1.33(3)
C5a H1c5a . 0.968
C6a C7a . 1.46(3)
C6a H1c6a . 0.961
C7a H1c7a . 0.9593
O1b O1b 6_556 0.24(4)
O1b C1b . 1.23(6)
O1b C1b 6_556 1.24(6)
O2b O2b 6_556 0.24(4)
O2b C1b . 1.25(7)
O2b C1b 6_556 1.26(7)
C1b C1b 6_556 0.06(4)
C1b C2b . 1.51(5)
C1b C2b 6_556 1.50(5)
C2b C2b 6_556 0.42(3)
C2b C3b . 1.33(3)
C2b C3b 6_556 1.37(3)
C2b C7b . 1.35(4)
C2b C7b 6_556 1.48(4)
C3b C3b 6_556 0.30(4)
C3b C4b . 1.49(8)
C3b C4b 6_556 1.57(8)
C3b H1c3b . 0.9618
C3b H1c3b 6_556 0.947
C4b C4b 6_556 0.84(4)
C4b C5b . 1.34(12)
C4b H1c4b . 0.9675
C5b C5b 6_556 1.19(4)
C5b C6b . 1.34(12)
C5b H1c5b . 0.9596
C6b C6b 6_556 1.25(4)
C6b C7b . 1.46(8)
C6b H1c6b . 0.9614
C7b C7b 6_556 0.84(4)
C7b H1c7b . 0.9691
H1c3b H1c3b 6_556 0.0946
H1c4b H1c4b 6_556 0.907
H1c7b H1c7b 6_556 0.7972
O1c C1c . 1.23(2)
O2c C1c . 1.25(3)
C1c C2c . 1.52(2)
C2c C3c . 1.34(3)
C2c C7c . 1.37(3)
C3c C4c . 1.48(3)
C3c H1c3c . 0.9636
C4c C5c . 1.34(3)
C4c H1c4c . 0.9581
C5c C6c . 1.34(3)
C5c H1c5c . 0.9668
C6c C7c . 1.46(3)
C6c H1c6c . 0.9665
C7c H1c7c . 0.9562
O1d C1d . 1.22(7)
O2d C1d . 1.26(6)
C1d C2d . 1.51(5)
C2d C3d . 1.33(4)
C2d C7d . 1.37(3)
C3d C4d . 1.48(6)
C3d H1c3d . 0.9665
C4d C5d . 1.34(11)
C4d H1c4d . 0.9711
C5d C6d . 1.35(10)
C5d H1c5d . 0.9519
C6d C7d . 1.44(9)
C6d H1c6d . 0.9609
C7d H1c7d . 0.9699
O1t C1t . 1.49(3)
O1t C4t . 1.25(3)
C1t C2t . 1.54(3)
C1t H1c1t . 0.9642
C1t H2c1t . 0.9467
C2t C3t . 1.38(3)
C2t H1c2t . 0.9633
C2t H2c2t . 0.9613
C3t H1c3t . 0.9568
C3t H2c3t . 0.9567
C4t H1c4t . 0.9576
C4t H2c4t . 0.9618

loop_
_geom_hbond_atom_site_label_D
_geom_hbond_atom_site_label_H
_geom_hbond_atom_site_label_A
_geom_hbond_site_symmetry_D
_geom_hbond_site_symmetry_A
_geom_hbond_distance_DH
_geom_hbond_distance_HA
_geom_hbond_distance_DA
_geom_hbond_angle_DHA
C3a H1c3a O2a . . 0.96 2.42 2.71(3) 97.43
C7a H1c7a O1a . . 0.96 2.45 2.76(2) 98.63
C3b H1c3b O2b . . 0.96 2.42 2.71(8) 96.90
C3b H1c3b O2b . 6_556 0.96 2.43 2.70(8) 95.73
C3b H1c3b O2b 6_556 . 0.95 2.42 2.70(8) 96.47
C3b H1c3b O2b 6_556 6_556 0.95 2.43 2.71(8) 97.07
C4b H1c4b C5b . 4_665 0.97 2.49 3.41(10) 158.17
C4b H1c4b C6b . 4_665 0.97 2.30 3.25(7) 169.29
C4b H1c4b C5b 6_556 4_665 1.30 2.49 3.55(10) 136.64
C4b H1c4b C6b 6_556 4_665 1.30 2.30 3.41(7) 141.15
C7b H1c7b O1b . . 0.97 2.46 2.78(8) 98.58
C7b H1c7b O1b . 6_556 0.97 2.43 2.74(9) 98.60
C7b H1c7b C6d . . 0.97 2.36 3.07(8) 129.01
C7b H1c7b C7d . . 0.97 2.47 3.29(6) 142.20
C7b H1c7b O1b 6_556 6_556 1.27 2.43 2.78(8) 92.20
C7b H1c7b C6d 6_556 . 1.27 2.36 3.50(7) 147.69
C7b H1c7b C7d 6_556 . 1.27 2.47 3.73(6) 175.87
C3c H1c3c O2c . . 0.96 2.42 2.72(3) 97.84
C7c H1c7c O1a . . 0.96 2.48 3.35(2) 152.49
C7c H1c7c O1c . . 0.96 2.45 2.76(2) 98.82
C3d H1c3d O2d . . 0.97 2.42 2.72(9) 97.66
C6d H1c6d C6b . . 0.96 2.46 3.39(9) 163.79
C6d H1c6d C7b . . 0.96 2.37 3.07(8) 128.90
C7d H1c7d O1b . 6_556 0.97 2.45 3.31(8) 146.95
C7d H1c7d O1d . . 0.97 2.46 2.78(7) 98.76
C1ta H1c1ta O4f . 3_655 0.96 2.33 2.90(3) 116.79
C4ta H1c4ta O1d . . 0.96 2.15 2.91(7) 135.43
C4ta H2c4ta O5f . 6_556 0.96 2.42 2.99(3) 117.43

loop_
_restr_distance_atom_site_label_1
_restr_distance_atom_site_label_2
_restr_distance_target
_restr_distance_target_weight_param
C1t C2t 1.54 0.05
C2t C3t 1.54 0.05
C3t C4t 1.54 0.05
C1t O1t 1.44 0.05
C1t C3t 2.38 0.05
O1t C2t 2.38 0.05
O1t C3t 2.38 0.05

loop_
_restr_angle_atom_site_label_1
_restr_angle_atom_site_label_2
_restr_angle_atom_site_label_3
_restr_angle_target
_restr_angle_target_weight_param
C1t O1t C4t 109.47 0.05
C1t C2t C3t 101.5 0.05
C2t C3t C4t 101.5 0.05
C2t C1t O1t 106.4 0.05
C3t C4t O1t 106.4 0.05
